data_4344461
loop_
_publ_author_name
'Brown, Jessie L.'
'Davis, Benjamin L.'
'Scott, Brian L.'
'Gaunt, Andrew J.'

_publ_section_title
;
 Early-Lanthanide(III) Acetonitrile-Solvento Adducts with Iodide and
 Noncoordinating Anions.
;
_journal_issue 24
_journal_name_full 'Inorganic chemistry'
_journal_page_first 11958
_journal_page_last 11968
_journal_paper_doi 10.1021/acs.inorgchem.5b02291
_journal_volume 54
_journal_year 2015
_chemical_formula_sum 'C44 H66 I12 N22 Nd4'
_chemical_formula_weight 3002.95
_chemical_name_systematic
; 
 ? 
;
_space_group_IT_number 14
_symmetry_cell_setting monoclinic
_symmetry_space_group_name_Hall '-P 2ybc'
_symmetry_space_group_name_H-M 'P 1 21/c 1'
_atom_sites_solution_hydrogens geom
_atom_sites_solution_primary direct
_atom_sites_solution_secondary difmap
_audit_creation_method SHELXL-97
_cell_angle_alpha 90.00
_cell_angle_beta 91.451(2)
_cell_angle_gamma 90.00
_cell_formula_units_Z 4
_cell_length_a 17.9128(14)
_cell_length_b 23.5137(19)
_cell_length_c 20.9519(17)
_cell_measurement_temperature 100(1)
_cell_volume 8822.0(12)
_computing_cell_refinement 'APEX2 V.2014.7-1 (Bruker AXS, 2014)'
_computing_data_collection 'APEX2 V.2014.7-1 (Bruker AXS, 2014)'
_computing_data_reduction 'SAINT, v. 8.34A (Bruker AXS, 2013)'
_computing_molecular_graphics 'SHELXTL, v. 6.14, (Bruker AXS, 2000)'
_computing_publication_material 'SHELXTL, v. 6.14, (Bruker AXS, 2000)'
_computing_structure_refinement 'SHELXL-97 (Sheldrick, 1997)'
_computing_structure_solution 'SHELXS-97 (Sheldrick, 1990)'
_diffrn_ambient_temperature 140(1)
_diffrn_measured_fraction_theta_full 0.996
_diffrn_measured_fraction_theta_max 0.994
_diffrn_measurement_device_type 'Bruker D8 Quest with CMOS detector'
_diffrn_measurement_method '\w scans'
_diffrn_radiation_monochromator 'Bruker Triumph curved graphite'
_diffrn_radiation_source 'fine-focus sealed tube'
_diffrn_radiation_type MoK\a
_diffrn_radiation_wavelength 0.71073
_diffrn_reflns_av_R_equivalents 0.0415
_diffrn_reflns_av_sigmaI/netI 0.0276
_diffrn_reflns_limit_h_max 24
_diffrn_reflns_limit_h_min -24
_diffrn_reflns_limit_k_max 31
_diffrn_reflns_limit_k_min -31
_diffrn_reflns_limit_l_max 28
_diffrn_reflns_limit_l_min -28
_diffrn_reflns_number 147659
_diffrn_reflns_theta_full 25.00
_diffrn_reflns_theta_max 28.65
_diffrn_reflns_theta_min 2.23
_diffrn_standards_decay_% 0
_diffrn_standards_interval_count 0
_diffrn_standards_interval_time 0
_diffrn_standards_number 0
_exptl_absorpt_coefficient_mu 6.554
_exptl_absorpt_correction_T_max 0.5602
_exptl_absorpt_correction_T_min 0.4203
_exptl_absorpt_correction_type multi-scan
_exptl_absorpt_process_details 'SADABS v. 2014/3 (Bruker AXS, 2013)'
_exptl_crystal_colour lavender
_exptl_crystal_density_diffrn 2.261
_exptl_crystal_density_method 'not measured'
_exptl_crystal_description block
_exptl_crystal_F_000 5440
_exptl_crystal_size_max 0.16
_exptl_crystal_size_mid 0.10
_exptl_crystal_size_min 0.10
_platon_squeeze_details
;
;
_refine_diff_density_max 5.415
_refine_diff_density_min -6.442
_refine_diff_density_rms 0.446
_refine_ls_extinction_method none
_refine_ls_goodness_of_fit_ref 1.623
_refine_ls_hydrogen_treatment mixed
_refine_ls_matrix_type full
_refine_ls_number_parameters 679
_refine_ls_number_reflns 22537
_refine_ls_number_restraints 42
_refine_ls_restrained_S_all 1.622
_refine_ls_R_factor_all 0.0729
_refine_ls_R_factor_gt 0.0640
_refine_ls_shift/su_max 0.001
_refine_ls_shift/su_mean 0.000
_refine_ls_structure_factor_coef Fsqd
_refine_ls_weighting_details 'calc w=1/[\s^2^(Fo^2^)+(0.0550P)^2^+120.0000P] where P=(Fo^2^+2Fc^2^)/3'
_refine_ls_weighting_scheme calc
_refine_ls_wR_factor_gt 0.1843
_refine_ls_wR_factor_ref 0.1871
_reflns_number_gt 19558
_reflns_number_total 22537
_reflns_threshold_expression >2sigma(I)
_cod_data_source_file ic5b02291_si_002.cif
_cod_data_source_block Complex_3
_cod_depositor_comments 'Adding full bibliography for 4344459--4344465.cif.'
_cod_original_sg_symbol_H-M 'P 21/c'
_cod_database_code 4344461

loop_
_symmetry_equiv_pos_as_xyz
'x, y, z'
'-x, y+1/2, -z+1/2'
'-x, -y, -z'
'x, -y-1/2, z-1/2'

loop_
_atom_site_label
_atom_site_type_symbol
_atom_site_fract_x
_atom_site_fract_y
_atom_site_fract_z
_atom_site_U_iso_or_equiv
_atom_site_adp_type
_atom_site_occupancy
_atom_site_symmetry_multiplicity
_atom_site_calc_flag
_atom_site_refinement_flags
_atom_site_disorder_assembly
_atom_site_disorder_group
Nd1 Nd 0.31727(3) 0.74385(2) 0.99310(3) 0.01771(12) Uani 1 1 d . . .
Nd2 Nd 0.17625(3) 0.26329(2) 0.74387(3) 0.01856(12) Uani 1 1 d . . .
Nd3 Nd 0.0000 0.5000 0.0000 0.01736(15) Uani 1 2 d S . .
Nd4 Nd 0.44705(3) -0.01561(2) 0.76250(3) 0.02012(12) Uani 1 1 d . . .
Nd5 Nd 1.0000 0.0000 1.0000 0.01416(14) Uani 1 2 d S . .
I1 I 0.03913(5) 0.62375(3) 0.04344(4) 0.03171(18) Uani 1 1 d . . .
I2 I 0.06728(4) 0.45269(4) 0.12616(4) 0.0363(2) Uani 1 1 d . . .
I3 I 0.15799(5) 0.48955(4) -0.05531(4) 0.0376(2) Uani 1 1 d . . .
I4 I 0.60109(4) -0.06797(3) 0.78278(4) 0.02890(17) Uani 1 1 d . . .
I5 I 0.36705(5) -0.13015(3) 0.76566(4) 0.03196(18) Uani 1 1 d . . .
I6 I 0.45034(6) -0.03031(5) 0.61668(4) 0.0474(3) Uani 1 1 d . . .
I7 I 0.48283(6) 0.11216(4) 0.75109(6) 0.0448(2) Uani 1 1 d . . .
I8 I 0.98103(5) 0.06118(4) 1.12902(4) 0.03314(19) Uani 1 1 d . . .
I9 I 1.09571(4) 0.10234(3) 0.95231(3) 0.02294(15) Uani 1 1 d . . .
I10 I 0.86147(4) 0.06071(3) 0.94165(4) 0.02656(16) Uani 1 1 d . . .
I11 I 0.43217(5) -0.00145(4) 0.90814(4) 0.0351(2) Uani 1 1 d . . .
I12 I 0.35200(6) 0.26829(5) 0.99871(4) 0.0435(2) Uani 1 1 d . . .
N1 N 0.3348(6) 0.7347(4) 0.8690(5) 0.026(2) Uani 1 1 d . A .
N2 N 0.4296(6) 0.8058(4) 0.9646(5) 0.028(2) Uani 1 1 d . A .
N3 N 0.2527(7) 0.8272(5) 0.9354(5) 0.032(2) Uani 1 1 d . A .
N4 N 0.3268(6) 0.8343(5) 1.0643(5) 0.032(2) Uani 1 1 d . A .
N5 N 0.1941(6) 0.7625(4) 1.0518(5) 0.026(2) Uani 1 1 d . A .
N6 N 0.4116(6) 0.7303(4) 1.0872(5) 0.029(2) Uani 1 1 d . A .
N7 N 0.2807(6) 0.6573(5) 1.0597(6) 0.038(3) Uani 1 1 d . A .
N8 N 0.2101(5) 0.6909(5) 0.9349(5) 0.029(2) Uani 1 1 d . A .
N10 N 0.0778(5) 0.1859(4) 0.7653(5) 0.0224(18) Uani 1 1 d . . .
N11 N 0.2472(6) 0.1889(5) 0.8083(5) 0.033(2) Uani 1 1 d . . .
N12 N 0.1383(6) 0.2654(4) 0.8623(5) 0.029(2) Uani 1 1 d . . .
N13 N 0.2554(6) 0.3348(4) 0.8104(4) 0.026(2) Uani 1 1 d . . .
N14 N 0.0927(8) 0.3461(7) 0.7657(6) 0.057(4) Uani 1 1 d . . .
N15 N 0.2048(6) 0.3377(5) 0.6591(6) 0.034(2) Uani 1 1 d . . .
N16 N 0.2023(7) 0.1832(5) 0.6645(6) 0.037(3) Uani 1 1 d . . .
N17 N 0.3162(5) 0.2604(4) 0.7119(4) 0.0244(19) Uani 1 1 d . . .
N18 N 0.0705(6) 0.2668(5) 0.6575(5) 0.030(2) Uani 1 1 d . . .
N19 N 0.3102(6) 0.0205(4) 0.7584(5) 0.027(2) Uani 1 1 d . . .
C1 C 0.3320(6) 0.7254(5) 0.8161(6) 0.024(2) Uani 1 1 d . . .
C2 C 0.3284(9) 0.7111(6) 0.7483(7) 0.040(3) Uani 1 1 d . A .
H2A H 0.3716 0.6877 0.7377 0.060 Uiso 1 1 calc R . .
H2B H 0.3287 0.7461 0.7229 0.060 Uiso 1 1 calc R . .
H2C H 0.2823 0.6899 0.7387 0.060 Uiso 1 1 calc R . .
C3 C 0.4790(6) 0.8349(5) 0.9620(5) 0.020(2) Uani 1 1 d . . .
C4 C 0.5445(6) 0.8716(5) 0.9572(6) 0.027(2) Uani 1 1 d . A .
H4A H 0.5892 0.8506 0.9715 0.041 Uiso 1 1 calc R . .
H4B H 0.5383 0.9052 0.9842 0.041 Uiso 1 1 calc R . .
H4C H 0.5500 0.8835 0.9128 0.041 Uiso 1 1 calc R . .
C5 C 0.2452(6) 0.8724(5) 0.9176(6) 0.025(2) Uani 1 1 d . . .
C6 C 0.2319(8) 0.9314(6) 0.8948(8) 0.042(3) Uani 1 1 d . A .
H6A H 0.2149 0.9306 0.8500 0.063 Uiso 1 1 calc R . .
H6B H 0.2784 0.9532 0.8988 0.063 Uiso 1 1 calc R . .
H6C H 0.1937 0.9494 0.9207 0.063 Uiso 1 1 calc R . .
C7 C 0.3364(7) 0.8766(6) 1.0879(6) 0.033(3) Uani 1 1 d . . .
C8 C 0.3513(9) 0.9325(7) 1.1168(10) 0.059(5) Uani 1 1 d . A .
H8A H 0.3693 0.9587 1.0842 0.089 Uiso 1 1 calc R . .
H8B H 0.3894 0.9287 1.1510 0.089 Uiso 1 1 calc R . .
H8C H 0.3053 0.9476 1.1346 0.089 Uiso 1 1 calc R . .
C9 C 0.1392(7) 0.7715(5) 1.0755(5) 0.023(2) Uani 1 1 d . . .
C10 C 0.0670(7) 0.7819(5) 1.1051(6) 0.029(3) Uani 1 1 d . A .
H10A H 0.0483 0.8195 1.0921 0.044 Uiso 1 1 calc R . .
H10B H 0.0734 0.7807 1.1516 0.044 Uiso 1 1 calc R . .
H10C H 0.0313 0.7526 1.0912 0.044 Uiso 1 1 calc R . .
C11 C 0.4629(7) 0.7233(5) 1.1193(6) 0.028(2) Uani 1 1 d . . .
C12 C 0.5271(8) 0.7148(7) 1.1608(7) 0.040(3) Uani 1 1 d . A .
H12A H 0.5724 0.7148 1.1356 0.060 Uiso 1 1 calc R . .
H12B H 0.5226 0.6783 1.1829 0.060 Uiso 1 1 calc R . .
H12C H 0.5300 0.7456 1.1923 0.060 Uiso 1 1 calc R . .
C13 C 0.2637(7) 0.6144(5) 1.0799(6) 0.030(3) Uani 1 1 d . . .
C14 C 0.2390(8) 0.5614(5) 1.1089(6) 0.032(3) Uani 1 1 d . A .
H14A H 0.2602 0.5584 1.1523 0.047 Uiso 1 1 calc R . .
H14B H 0.2560 0.5291 1.0834 0.047 Uiso 1 1 calc R . .
H14C H 0.1844 0.5610 1.1104 0.047 Uiso 1 1 calc R . .
C15 C 0.1652(6) 0.6679(5) 0.9064(5) 0.024(2) Uani 1 1 d . . .
C16 C 0.1054(9) 0.6402(6) 0.8688(6) 0.037(3) Uani 1 1 d . A .
H16A H 0.0578 0.6455 0.8900 0.056 Uiso 1 1 calc R . .
H16B H 0.1161 0.5995 0.8652 0.056 Uiso 1 1 calc R . .
H16C H 0.1024 0.6572 0.8261 0.056 Uiso 1 1 calc R . .
N9 N 0.4133(10) 0.6706(8) 0.9680(10) 0.018(3) Uani 0.50 1 d PGU A 1
C17 C 0.4663(10) 0.6437(8) 0.9645(9) 0.071(7) Uani 0.50 1 d PGU A 1
C18 C 0.5317(14) 0.6076(13) 0.9592(16) 0.050(6) Uani 0.50 1 d PGU A 1
H18A H 0.5268 0.5844 0.9205 0.075 Uiso 0.50 1 calc PR A 1
H18B H 0.5359 0.5828 0.9967 0.075 Uiso 0.50 1 calc PR A 1
H18C H 0.5765 0.6314 0.9569 0.075 Uiso 0.50 1 calc PR A 1
N9' N 0.3889(10) 0.6676(8) 0.9685(9) 0.018(3) Uani 0.50 1 d PGU A 2
C17' C 0.4402(10) 0.6420(9) 0.9545(12) 0.071(7) Uani 0.50 1 d PGU A 2
C18' C 0.5073(13) 0.6112(14) 0.9378(15) 0.050(6) Uani 0.50 1 d PGU A 2
H18D H 0.5482 0.6383 0.9319 0.075 Uiso 0.50 1 calc PR A 2
H18E H 0.4981 0.5901 0.8981 0.075 Uiso 0.50 1 calc PR A 2
H18F H 0.5210 0.5846 0.9721 0.075 Uiso 0.50 1 calc PR A 2
C19 C 0.0346(6) 0.1511(5) 0.7743(5) 0.023(2) Uani 1 1 d . . .
C20 C -0.0196(7) 0.1053(5) 0.7860(6) 0.028(2) Uani 1 1 d . . .
H20A H -0.0211 0.0792 0.7495 0.042 Uiso 1 1 calc R . .
H20B H -0.0693 0.1218 0.7915 0.042 Uiso 1 1 calc R . .
H20C H -0.0045 0.0845 0.8247 0.042 Uiso 1 1 calc R . .
C21 C 0.2810(9) 0.1656(5) 0.8456(6) 0.034(3) Uani 1 1 d . . .
C22 C 0.3238(12) 0.1331(8) 0.8936(7) 0.060(5) Uani 1 1 d . . .
H22A H 0.2900 0.1082 0.9169 0.090 Uiso 1 1 calc R . .
H22B H 0.3487 0.1593 0.9236 0.090 Uiso 1 1 calc R . .
H22C H 0.3614 0.1099 0.8725 0.090 Uiso 1 1 calc R . .
C23 C 0.1355(7) 0.2684(6) 0.9163(6) 0.031(3) Uani 1 1 d . . .
C24 C 0.1331(8) 0.2705(8) 0.9855(6) 0.043(4) Uani 1 1 d . . .
H24A H 0.1072 0.2368 1.0012 0.065 Uiso 1 1 calc R . .
H24B H 0.1064 0.3048 0.9985 0.065 Uiso 1 1 calc R . .
H24C H 0.1841 0.2714 1.0034 0.065 Uiso 1 1 calc R . .
C25 C 0.2871(7) 0.3636(5) 0.8437(5) 0.024(2) Uani 1 1 d . . .
C26 C 0.3299(7) 0.4010(6) 0.8871(6) 0.033(3) Uani 1 1 d . . .
H26A H 0.3578 0.3779 0.9185 0.049 Uiso 1 1 calc R . .
H26B H 0.2955 0.4262 0.9093 0.049 Uiso 1 1 calc R . .
H26C H 0.3648 0.4239 0.8626 0.049 Uiso 1 1 calc R . .
C27 C 0.0659(12) 0.3855(9) 0.7807(10) 0.064(5) Uani 1 1 d U . .
C28 C 0.0273(14) 0.4365(11) 0.8011(12) 0.080(6) Uiso 1 1 d . . .
H28A H -0.0087 0.4483 0.7678 0.119 Uiso 1 1 calc R . .
H28B H 0.0637 0.4670 0.8088 0.119 Uiso 1 1 calc R . .
H28C H 0.0010 0.4285 0.8406 0.119 Uiso 1 1 calc R . .
C29 C 0.2246(7) 0.3689(5) 0.6222(6) 0.030(3) Uani 1 1 d . . .
C30 C 0.2530(8) 0.4099(7) 0.5751(7) 0.042(3) Uani 1 1 d . . .
H30A H 0.2210 0.4437 0.5740 0.063 Uiso 1 1 calc R . .
H30B H 0.2528 0.3923 0.5328 0.063 Uiso 1 1 calc R . .
H30C H 0.3041 0.4210 0.5874 0.063 Uiso 1 1 calc R . .
C31 C 0.2281(8) 0.1489(6) 0.6341(7) 0.035(3) Uani 1 1 d . . .
C32 C 0.2623(10) 0.1059(5) 0.5938(8) 0.047(4) Uani 1 1 d . . .
H32A H 0.2942 0.1246 0.5628 0.070 Uiso 1 1 calc R . .
H32B H 0.2232 0.0843 0.5711 0.070 Uiso 1 1 calc R . .
H32C H 0.2926 0.0801 0.6205 0.070 Uiso 1 1 calc R . .
C33 C 0.3752(7) 0.2606(5) 0.6919(5) 0.025(2) Uani 1 1 d . . .
C34 C 0.4490(6) 0.2613(5) 0.6664(6) 0.025(2) Uani 1 1 d . . .
H34A H 0.4727 0.2980 0.6758 0.037 Uiso 1 1 calc R . .
H34B H 0.4457 0.2556 0.6201 0.037 Uiso 1 1 calc R . .
H34C H 0.4788 0.2307 0.6861 0.037 Uiso 1 1 calc R . .
C35 C 0.0228(7) 0.2739(5) 0.6209(5) 0.027(2) Uani 1 1 d . . .
C36 C -0.0362(8) 0.2828(6) 0.5727(6) 0.033(3) Uani 1 1 d . . .
H36A H -0.0284 0.3194 0.5513 0.050 Uiso 1 1 calc R . .
H36B H -0.0848 0.2830 0.5931 0.050 Uiso 1 1 calc R . .
H36C H -0.0350 0.2521 0.5411 0.050 Uiso 1 1 calc R . .
C37 C 0.2512(7) 0.0330(4) 0.7699(5) 0.021(2) Uani 1 1 d . . .
C38 C 0.1744(7) 0.0470(5) 0.7861(5) 0.027(2) Uani 1 1 d . . .
H38A H 0.1406 0.0178 0.7687 0.041 Uiso 1 1 calc R . .
H38B H 0.1609 0.0840 0.7677 0.041 Uiso 1 1 calc R . .
H38C H 0.1703 0.0485 0.8326 0.041 Uiso 1 1 calc R . .

loop_
_atom_site_aniso_label
_atom_site_aniso_U_11
_atom_site_aniso_U_22
_atom_site_aniso_U_33
_atom_site_aniso_U_23
_atom_site_aniso_U_13
_atom_site_aniso_U_12
Nd1 0.0149(2) 0.0154(2) 0.0229(3) 0.0003(2) 0.00203(19) -0.00069(19)
Nd2 0.0194(3) 0.0183(3) 0.0181(3) -0.00049(19) 0.0005(2) 0.0011(2)
Nd3 0.0146(3) 0.0175(3) 0.0200(4) 0.0057(3) -0.0012(3) 0.0002(3)
Nd4 0.0220(3) 0.0167(3) 0.0214(3) 0.0006(2) -0.0047(2) 0.0010(2)
Nd5 0.0129(3) 0.0156(3) 0.0139(3) 0.0008(3) -0.0010(2) -0.0008(3)
I1 0.0421(5) 0.0180(3) 0.0348(4) -0.0017(3) -0.0049(3) 0.0002(3)
I2 0.0242(4) 0.0521(5) 0.0321(4) 0.0260(4) -0.0090(3) -0.0102(3)
I3 0.0221(4) 0.0600(6) 0.0312(4) 0.0103(4) 0.0082(3) 0.0101(4)
I4 0.0272(4) 0.0339(4) 0.0252(4) -0.0071(3) -0.0060(3) 0.0117(3)
I5 0.0386(4) 0.0192(3) 0.0387(4) -0.0007(3) 0.0137(3) -0.0062(3)
I6 0.0458(5) 0.0774(7) 0.0190(4) 0.0050(4) 0.0003(3) -0.0324(5)
I7 0.0460(5) 0.0176(4) 0.0708(7) 0.0053(4) 0.0011(5) -0.0050(3)
I8 0.0525(5) 0.0296(4) 0.0174(3) -0.0073(3) 0.0020(3) -0.0007(4)
I9 0.0194(3) 0.0242(3) 0.0251(3) 0.0070(3) -0.0021(3) -0.0054(3)
I10 0.0150(3) 0.0302(4) 0.0344(4) 0.0111(3) -0.0011(3) 0.0041(3)
I11 0.0483(5) 0.0340(4) 0.0226(4) -0.0072(3) -0.0088(3) 0.0207(4)
I12 0.0425(5) 0.0586(6) 0.0295(4) 0.0061(4) 0.0042(4) 0.0302(4)
N1 0.025(5) 0.018(4) 0.035(6) 0.004(4) 0.009(4) 0.006(4)
N2 0.029(5) 0.023(5) 0.031(5) 0.005(4) 0.006(4) 0.000(4)
N3 0.046(6) 0.029(5) 0.023(5) 0.001(4) 0.008(4) 0.000(5)
N4 0.024(5) 0.030(5) 0.041(6) -0.011(5) -0.003(4) 0.000(4)
N5 0.024(5) 0.021(5) 0.033(5) -0.006(4) 0.005(4) 0.003(4)
N6 0.026(5) 0.028(5) 0.033(5) 0.000(4) -0.004(4) 0.000(4)
N7 0.025(5) 0.033(6) 0.054(7) 0.022(5) -0.006(5) 0.000(4)
N8 0.019(5) 0.031(5) 0.038(6) 0.000(4) 0.003(4) 0.000(4)
N10 0.022(4) 0.017(4) 0.028(5) 0.000(4) 0.002(4) -0.004(3)
N11 0.035(6) 0.036(6) 0.028(5) 0.005(4) 0.001(4) -0.003(5)
N12 0.035(6) 0.029(5) 0.023(5) -0.002(4) 0.009(4) -0.012(4)
N13 0.028(5) 0.033(5) 0.017(4) -0.002(4) 0.004(4) 0.000(4)
N14 0.063(9) 0.073(10) 0.032(6) -0.025(6) -0.021(6) 0.052(8)
N15 0.021(5) 0.034(6) 0.045(6) 0.018(5) -0.010(4) -0.001(4)
N16 0.040(6) 0.025(5) 0.045(7) -0.010(5) 0.004(5) -0.012(5)
N17 0.021(5) 0.035(5) 0.017(4) 0.000(4) -0.001(3) 0.003(4)
N18 0.033(6) 0.031(5) 0.026(5) 0.002(4) -0.002(4) -0.006(4)
N19 0.022(5) 0.023(5) 0.036(5) 0.006(4) -0.001(4) 0.000(4)
C1 0.021(5) 0.026(5) 0.027(6) 0.000(4) 0.006(4) 0.003(4)
C2 0.055(9) 0.028(6) 0.037(7) -0.007(5) 0.007(6) -0.015(6)
C3 0.023(5) 0.022(5) 0.015(4) 0.006(4) 0.001(4) 0.004(4)
C4 0.021(5) 0.018(5) 0.042(7) 0.008(5) -0.001(5) -0.005(4)
C5 0.018(5) 0.026(6) 0.032(6) 0.005(5) 0.007(4) 0.005(4)
C6 0.042(8) 0.024(6) 0.060(9) 0.022(6) 0.022(7) 0.005(5)
C7 0.029(6) 0.035(7) 0.034(7) -0.006(5) -0.001(5) 0.004(5)
C8 0.034(8) 0.043(9) 0.099(14) -0.034(9) -0.023(8) 0.007(7)
C9 0.030(6) 0.015(5) 0.024(5) -0.002(4) -0.002(4) -0.001(4)
C10 0.024(6) 0.024(6) 0.040(7) 0.000(5) 0.014(5) 0.008(4)
C11 0.024(6) 0.033(6) 0.027(6) 0.000(5) 0.004(4) 0.001(5)
C12 0.035(7) 0.052(9) 0.033(7) 0.005(6) -0.001(5) 0.005(6)
C13 0.022(5) 0.027(6) 0.040(7) 0.005(5) -0.011(5) -0.001(5)
C14 0.035(7) 0.030(6) 0.029(6) 0.010(5) -0.008(5) -0.009(5)
C15 0.026(5) 0.024(5) 0.022(5) 0.004(4) 0.006(4) -0.007(4)
C16 0.052(8) 0.036(7) 0.025(6) 0.000(5) -0.005(5) -0.022(6)
N9 0.016(3) 0.017(3) 0.019(3) -0.0001(19) 0.001(2) 0.002(2)
C17 0.073(9) 0.071(8) 0.069(8) 0.004(5) 0.004(5) 0.000(5)
C18 0.055(8) 0.054(8) 0.042(8) -0.002(6) 0.000(6) -0.009(6)
N9' 0.016(3) 0.017(3) 0.019(3) -0.0001(19) 0.001(2) 0.002(2)
C17' 0.073(9) 0.071(8) 0.069(8) 0.004(5) 0.004(5) 0.000(5)
C18' 0.055(8) 0.054(8) 0.042(8) -0.002(6) 0.000(6) -0.009(6)
C19 0.027(5) 0.021(5) 0.021(5) -0.006(4) 0.000(4) 0.010(4)
C20 0.027(6) 0.030(6) 0.028(6) 0.000(5) 0.006(5) -0.001(5)
C21 0.057(8) 0.028(6) 0.017(5) 0.008(4) 0.001(5) 0.012(6)
C22 0.099(15) 0.051(10) 0.029(7) -0.002(7) -0.007(8) 0.041(10)
C23 0.024(6) 0.036(7) 0.033(7) -0.005(5) 0.008(5) -0.006(5)
C24 0.030(7) 0.070(11) 0.030(7) -0.001(7) 0.006(5) 0.012(7)
C25 0.028(6) 0.026(5) 0.018(5) 0.002(4) 0.003(4) 0.004(4)
C26 0.031(6) 0.043(7) 0.024(6) -0.009(5) 0.003(5) -0.011(5)
C27 0.064(7) 0.067(7) 0.060(7) -0.004(6) -0.006(6) 0.010(6)
C29 0.032(6) 0.026(6) 0.032(6) 0.007(5) -0.013(5) -0.002(5)
C30 0.040(8) 0.049(8) 0.036(7) 0.017(6) -0.011(6) -0.016(6)
C31 0.039(7) 0.028(6) 0.038(7) 0.001(5) 0.008(6) -0.007(5)
C32 0.061(10) 0.014(5) 0.067(10) -0.011(6) 0.023(8) -0.001(6)
C33 0.034(6) 0.022(5) 0.020(5) 0.005(4) 0.002(4) 0.003(4)
C34 0.017(5) 0.030(6) 0.028(6) 0.005(4) 0.003(4) 0.004(4)
C35 0.032(6) 0.030(6) 0.020(5) 0.000(4) 0.003(5) -0.014(5)
C36 0.037(7) 0.041(7) 0.022(6) -0.004(5) -0.012(5) -0.007(6)
C37 0.038(6) 0.011(4) 0.013(4) 0.004(3) -0.005(4) -0.003(4)
C38 0.028(6) 0.034(6) 0.021(5) 0.007(4) 0.002(4) 0.004(5)

loop_
_atom_type_symbol
_atom_type_description
_atom_type_scat_dispersion_real
_atom_type_scat_dispersion_imag
_atom_type_scat_source
C C 0.0033 0.0016 'International Tables Vol C Tables 4.2.6.8 and 6.1.1.4'
H H 0.0000 0.0000 'International Tables Vol C Tables 4.2.6.8 and 6.1.1.4'
N N 0.0061 0.0033 'International Tables Vol C Tables 4.2.6.8 and 6.1.1.4'
I I -0.4742 1.8119 'International Tables Vol C Tables 4.2.6.8 and 6.1.1.4'
Nd Nd -0.1943 3.0179 'International Tables Vol C Tables 4.2.6.8 and 6.1.1.4'

loop_
_geom_angle_atom_site_label_1
_geom_angle_atom_site_label_2
_geom_angle_atom_site_label_3
_geom_angle
_geom_angle_site_symmetry_1
_geom_angle_site_symmetry_3
N9' Nd1 N9 9.1(7) . .
N9' Nd1 N7 69.5(6) . .
N9 Nd1 N7 75.8(5) . .
N9' Nd1 N8 86.0(5) . .
N9 Nd1 N8 94.4(5) . .
N7 Nd1 N8 71.0(4) . .
N9' Nd1 N2 86.8(5) . .
N9 Nd1 N2 78.1(5) . .
N7 Nd1 N2 142.2(3) . .
N8 Nd1 N2 138.2(3) . .
N9' Nd1 N3 138.3(6) . .
N9 Nd1 N3 137.1(5) . .
N7 Nd1 N3 138.2(4) . .
N8 Nd1 N3 79.9(4) . .
N2 Nd1 N3 78.7(4) . .
N9' Nd1 N6 73.4(6) . .
N9 Nd1 N6 68.6(5) . .
N7 Nd1 N6 70.0(3) . .
N8 Nd1 N6 140.2(3) . .
N2 Nd1 N6 75.3(3) . .
N3 Nd1 N6 137.1(3) . .
N9' Nd1 N5 137.3(5) . .
N9 Nd1 N5 144.7(5) . .
N7 Nd1 N5 69.1(4) . .
N8 Nd1 N5 70.9(3) . .
N2 Nd1 N5 134.1(3) . .
N3 Nd1 N5 73.4(3) . .
N6 Nd1 N5 101.9(3) . .
N9' Nd1 N4 138.3(5) . .
N9 Nd1 N4 130.5(5) . .
N7 Nd1 N4 110.6(4) . .
N8 Nd1 N4 134.9(3) . .
N2 Nd1 N4 68.2(3) . .
N3 Nd1 N4 70.6(3) . .
N6 Nd1 N4 68.3(3) . .
N5 Nd1 N4 68.5(3) . .
N9' Nd1 N1 68.3(5) . .
N9 Nd1 N1 68.7(5) . .
N7 Nd1 N1 120.7(4) . .
N8 Nd1 N1 66.3(3) . .
N2 Nd1 N1 72.8(3) . .
N3 Nd1 N1 70.2(3) . .
N6 Nd1 N1 130.6(3) . .
N5 Nd1 N1 127.3(3) . .
N4 Nd1 N1 128.7(3) . .
N14 Nd2 N11 137.2(4) . .
N14 Nd2 N15 74.1(5) . .
N11 Nd2 N15 137.5(3) . .
N14 Nd2 N16 144.0(4) . .
N11 Nd2 N16 75.0(4) . .
N15 Nd2 N16 90.5(4) . .
N14 Nd2 N18 70.9(4) . .
N11 Nd2 N18 138.0(4) . .
N15 Nd2 N18 69.4(3) . .
N16 Nd2 N18 73.2(4) . .
N14 Nd2 N10 95.9(5) . .
N11 Nd2 N10 75.9(3) . .
N15 Nd2 N10 138.9(3) . .
N16 Nd2 N10 74.4(3) . .
N18 Nd2 N10 69.7(3) . .
N14 Nd2 N13 73.6(4) . .
N11 Nd2 N13 84.3(3) . .
N15 Nd2 N13 79.2(3) . .
N16 Nd2 N13 136.1(3) . .
N18 Nd2 N13 137.6(3) . .
N10 Nd2 N13 137.1(3) . .
N14 Nd2 N12 68.7(4) . .
N11 Nd2 N12 69.1(4) . .
N15 Nd2 N12 135.6(4) . .
N16 Nd2 N12 133.8(4) . .
N18 Nd2 N12 117.7(3) . .
N10 Nd2 N12 69.5(3) . .
N13 Nd2 N12 67.9(3) . .
N14 Nd2 N17 130.4(5) . .
N11 Nd2 N17 69.3(3) . .
N15 Nd2 N17 68.2(3) . .
N16 Nd2 N17 67.8(3) . .
N18 Nd2 N17 120.8(3) . .
N10 Nd2 N17 133.7(3) . .
N13 Nd2 N17 68.8(3) . .
N12 Nd2 N17 121.5(3) . .
I2 Nd3 I2 180.00(3) . 3_565
I2 Nd3 I3 87.20(2) . .
I2 Nd3 I3 92.80(2) 3_565 .
I2 Nd3 I3 92.80(2) . 3_565
I2 Nd3 I3 87.20(2) 3_565 3_565
I3 Nd3 I3 180.0 . 3_565
I2 Nd3 I1 89.64(2) . 3_565
I2 Nd3 I1 90.36(2) 3_565 3_565
I3 Nd3 I1 91.00(3) . 3_565
I3 Nd3 I1 89.00(3) 3_565 3_565
I2 Nd3 I1 90.36(2) . .
I2 Nd3 I1 89.64(2) 3_565 .
I3 Nd3 I1 89.00(3) . .
I3 Nd3 I1 91.00(3) 3_565 .
I1 Nd3 I1 180.0 3_565 .
N19 Nd4 I4 172.1(2) . .
N19 Nd4 I5 81.2(2) . .
I4 Nd4 I5 93.70(3) . .
N19 Nd4 I6 92.6(2) . .
I4 Nd4 I6 93.04(3) . .
I5 Nd4 I6 86.74(3) . .
N19 Nd4 I7 82.9(2) . .
I4 Nd4 I7 102.45(3) . .
I5 Nd4 I7 163.81(3) . .
I6 Nd4 I7 91.33(3) . .
N19 Nd4 I11 83.8(2) . .
I4 Nd4 I11 90.36(3) . .
I5 Nd4 I11 91.23(3) . .
I6 Nd4 I11 176.14(3) . .
I7 Nd4 I11 89.71(3) . .
I10 Nd5 I10 180.0 3_757 .
I10 Nd5 I8 91.49(2) 3_757 3_757
I10 Nd5 I8 88.51(2) . 3_757
I10 Nd5 I8 88.50(2) 3_757 .
I10 Nd5 I8 91.49(2) . .
I8 Nd5 I8 179.999(1) 3_757 .
I10 Nd5 I9 92.32(2) 3_757 .
I10 Nd5 I9 87.67(2) . .
I8 Nd5 I9 90.31(2) 3_757 .
I8 Nd5 I9 89.69(2) . .
I10 Nd5 I9 87.68(2) 3_757 3_757
I10 Nd5 I9 92.33(2) . 3_757
I8 Nd5 I9 89.69(2) 3_757 3_757
I8 Nd5 I9 90.31(2) . 3_757
I9 Nd5 I9 180.000(17) . 3_757
C1 N1 Nd1 168.6(9) . .
C3 N2 Nd1 169.2(9) . .
C5 N3 Nd1 157.0(11) . .
C7 N4 Nd1 169.9(11) . .
C9 N5 Nd1 177.6(10) . .
C11 N6 Nd1 166.4(10) . .
C13 N7 Nd1 168.8(12) . .
C15 N8 Nd1 176.2(10) . .
C19 N10 Nd2 179.2(9) . .
C21 N11 Nd2 164.9(11) . .
C23 N12 Nd2 167.2(10) . .
C25 N13 Nd2 174.0(9) . .
C27 N14 Nd2 168.6(16) . .
C29 N15 Nd2 173.1(10) . .
C31 N16 Nd2 166.3(11) . .
C33 N17 Nd2 173.3(9) . .
C35 N18 Nd2 173.1(10) . .
C37 N19 Nd4 165.4(9) . .
N1 C1 C2 177.9(13) . .
N2 C3 C4 178.2(13) . .
N3 C5 C6 177.5(13) . .
N4 C7 C8 177.7(17) . .
N5 C9 C10 178.4(13) . .
N6 C11 C12 178.9(14) . .
N7 C13 C14 176.3(16) . .
N8 C15 C16 177.7(14) . .
C17 N9 Nd1 166.0(12) . .
N9 C17 C18 177.61(9) . .
C17' N9' Nd1 159.5(13) . .
N9' C17' C18' 177.61(11) . .
N10 C19 C20 178.6(12) . .
N11 C21 C22 177.8(17) . .
N12 C23 C24 178.2(16) . .
N13 C25 C26 179.0(14) . .
N14 C27 C28 178(3) . .
N15 C29 C30 178.0(13) . .
N16 C31 C32 178.3(15) . .
N17 C33 C34 179.4(14) . .
N18 C35 C36 178.1(14) . .
N19 C37 C38 177.7(12) . .

loop_
_geom_bond_atom_site_label_1
_geom_bond_atom_site_label_2
_geom_bond_distance
_geom_bond_site_symmetry_2
Nd1 N9' 2.271(17) .
Nd1 N9 2.500(17) .
Nd1 N7 2.563(11) .
Nd1 N8 2.570(10) .
Nd1 N2 2.568(10) .
Nd1 N3 2.562(11) .
Nd1 N6 2.584(10) .
Nd1 N5 2.592(10) .
Nd1 N4 2.600(10) .
Nd1 N1 2.635(10) .
Nd2 N14 2.505(11) .
Nd2 N11 2.533(11) .
Nd2 N15 2.553(11) .
Nd2 N16 2.563(11) .
Nd2 N18 2.587(11) .
Nd2 N10 2.581(9) .
Nd2 N13 2.584(10) .
Nd2 N12 2.589(10) .
Nd2 N17 2.611(10) .
Nd3 I2 3.0847(8) .
Nd3 I2 3.0847(8) 3_565
Nd3 I3 3.0948(8) .
Nd3 I3 3.0949(8) 3_565
Nd3 I1 3.1231(8) 3_565
Nd3 I1 3.1232(8) .
Nd4 N19 2.594(10) .
Nd4 I4 3.0415(9) .
Nd4 I5 3.0522(10) .
Nd4 I6 3.0769(10) .
Nd4 I7 3.0826(10) .
Nd4 I11 3.0876(10) .
Nd5 I10 3.0880(7) 3_757
Nd5 I10 3.0881(7) .
Nd5 I8 3.0884(8) 3_757
Nd5 I8 3.0885(8) .
Nd5 I9 3.1329(7) .
Nd5 I9 3.1330(7) 3_757
N1 C1 1.132(15) .
N2 C3 1.121(15) .
N3 C5 1.133(16) .
N4 C7 1.122(17) .
N5 C9 1.132(15) .
N6 C11 1.137(16) .
N7 C13 1.138(16) .
N8 C15 1.126(15) .
N10 C19 1.145(15) .
N11 C21 1.118(16) .
N12 C23 1.137(16) .
N13 C25 1.118(15) .
N14 C27 1.09(2) .
N15 C29 1.130(16) .
N16 C31 1.134(18) .
N17 C33 1.146(16) .
N18 C35 1.147(16) .
N19 C37 1.129(16) .
C1 C2 1.459(17) .
C3 C4 1.461(15) .
C5 C6 1.486(16) .
C7 C8 1.471(19) .
C9 C10 1.468(16) .
C11 C12 1.438(18) .
C13 C14 1.460(17) .
C15 C16 1.466(17) .
N9 C17 1.1437 .
C17 C18 1.4529 .
N9' C17' 1.1437 .
C17' C18' 1.4529 .
C19 C20 1.475(17) .
C21 C22 1.466(18) .
C23 C24 1.452(18) .
C25 C26 1.467(16) .
C27 C28 1.45(3) .
C29 C30 1.480(18) .
C31 C32 1.461(19) .
C33 C34 1.438(16) .
C35 C36 1.458(17) .
C37 C38 1.462(17) .

loop_
_platon_squeeze_void_nr
_platon_squeeze_void_average_x
_platon_squeeze_void_average_y
_platon_squeeze_void_average_z
_platon_squeeze_void_volume
_platon_squeeze_void_count_electrons
_platon_squeeze_void_content
1 0.138 0.679 0.244 104 32 MeCN
2 0.138 0.821 0.744 104 32 MeCN
3 0.290 0.952 0.329 126 79 '2 MeCN'
4 0.290 0.548 0.829 126 76 '2 MeCN'
5 0.710 0.451 0.171 126 77 '2 MeCN'
6 0.710 0.049 0.671 126 79 '2 MeCN'
7 0.862 0.179 0.256 104 31 MeCN
8 0.862 0.321 0.756 105 29 MeCN
